data_4512337
loop_
_publ_author_name
'Shi, Chao'
'Wei, Bin'
'Zhang, Wen'

_publ_section_title
;
 Toward Understanding the Origin of Structural Phase Transition in
 Guanidinium Pyridinium 1,5-Naphthalenedisulfonate
;
_journal_issue 12
_journal_name_full 'Crystal Growth &amp; Design'
_journal_page_first 6570
_journal_paper_doi 10.1021/cg5014895
_journal_volume 14
_journal_year 2014
_chemical_formula_moiety 'C10 H6 O6 S2, C5 H6 N, C H6 N3'
_chemical_formula_sum 'C16 H18 N4 O6 S2'
_chemical_formula_weight 426.46
_chemical_name_systematic
; 
 ? 
;
_space_group_IT_number 2
_symmetry_cell_setting triclinic
_symmetry_space_group_name_Hall '-P 1'
_symmetry_space_group_name_H-M 'P -1'
_atom_sites_solution_hydrogens geom
_atom_sites_solution_primary direct
_atom_sites_solution_secondary difmap
_audit_creation_method SHELXL-97
_cell_angle_alpha 92.120(9)
_cell_angle_beta 99.247(14)
_cell_angle_gamma 90.520(13)
_cell_formula_units_Z 2
_cell_length_a 7.967(6)
_cell_length_b 8.131(6)
_cell_length_c 14.048(11)
_cell_measurement_reflns_used 2270
_cell_measurement_temperature 158(2)
_cell_measurement_theta_max 27.5593
_cell_measurement_theta_min 2.5068
_cell_volume 897.5(12)
_computing_cell_refinement 'CrystalClear (Rigaku Inc., 2008)'
_computing_data_collection 'CrystalClear (Rigaku Inc., 2008)'
_computing_data_reduction 'CrystalClear (Rigaku Inc., 2008)'
_computing_molecular_graphics 'DIAMOND (Brandenburg & Putz, 2005)'
_computing_publication_material 'SHELXL-97 (Sheldrick, 2008)'
_computing_structure_refinement 'SHELXL-97 (Sheldrick, 1997)'
_computing_structure_solution 'SHELXS-97 (Sheldrick, 1990)'
_diffrn_ambient_temperature 158(2)
_diffrn_measured_fraction_theta_full 0.984
_diffrn_measured_fraction_theta_max 0.984
_diffrn_measurement_device_type 'Rigaku, SCXmini'
_diffrn_measurement_method '\w scans'
_diffrn_radiation_monochromator graphite
_diffrn_radiation_source 'fine-focus sealed tube'
_diffrn_radiation_type MoK\a
_diffrn_radiation_wavelength 0.71073
_diffrn_reflns_av_R_equivalents 0.0482
_diffrn_reflns_av_sigmaI/netI 0.0741
_diffrn_reflns_limit_h_max 10
_diffrn_reflns_limit_h_min -10
_diffrn_reflns_limit_k_max 10
_diffrn_reflns_limit_k_min -10
_diffrn_reflns_limit_l_max 18
_diffrn_reflns_limit_l_min -18
_diffrn_reflns_number 9551
_diffrn_reflns_theta_full 27.41
_diffrn_reflns_theta_max 27.41
_diffrn_reflns_theta_min 2.51
_diffrn_standards_decay_% 0
_diffrn_standards_interval_count 180
_diffrn_standards_interval_time 9
_diffrn_standards_number 3
_exptl_absorpt_coefficient_mu 0.342
_exptl_absorpt_correction_T_max 0.909
_exptl_absorpt_correction_T_min 0.890
_exptl_absorpt_correction_type multi-scan
_exptl_absorpt_process_details 'CrystalClear (Rigaku Inc., 2008)'
_exptl_crystal_colour colourless
_exptl_crystal_density_diffrn 1.578
_exptl_crystal_density_method 'not measured'
_exptl_crystal_description block
_exptl_crystal_F_000 444
_exptl_crystal_size_max 0.34
_exptl_crystal_size_mid 0.30
_exptl_crystal_size_min 0.28
_refine_diff_density_max 0.358
_refine_diff_density_min -0.535
_refine_diff_density_rms 0.084
_refine_ls_extinction_method none
_refine_ls_goodness_of_fit_ref 0.936
_refine_ls_hydrogen_treatment mixed
_refine_ls_matrix_type full
_refine_ls_number_parameters 253
_refine_ls_number_reflns 4042
_refine_ls_number_restraints 0
_refine_ls_restrained_S_all 0.936
_refine_ls_R_factor_all 0.0641
_refine_ls_R_factor_gt 0.0469
_refine_ls_shift/su_max 0.000
_refine_ls_shift/su_mean 0.000
_refine_ls_structure_factor_coef Fsqd
_refine_ls_weighting_details 'calc w=1/[\s^2^(Fo^2^)+(0.0656P)^2^+0.0000P] where P=(Fo^2^+2Fc^2^)/3'
_refine_ls_weighting_scheme calc
_refine_ls_wR_factor_gt 0.1147
_refine_ls_wR_factor_ref 0.1240
_reflns_number_gt 2905
_reflns_number_total 4107
_reflns_threshold_expression >2sigma(I)
_cod_data_source_file cg5014895_si_003.cif
_cod_data_source_block 2-158K
_cod_depositor_comments
;
The following automatic conversions were performed:

'_exptl_absorpt_correction_type' value 'Multi-scan' changed to
'multi-scan' according to
/home/saulius/struct/COD-crude-data--automatic-downloads/rss-feeds/ACS/lib/dictionaries/cif_core.dic
dictionary named 'cif_core.dic' version 2.4.2 from 2011-04-26.

Automatic conversion script
Id: cif_fix_values 2935 2014-11-11 08:27:57Z andrius 

 Adding full bibliography for 4512336--4512373.cif.
;
_cod_database_code 4512337

loop_
_symmetry_equiv_pos_as_xyz
'x, y, z'
'-x, -y, -z'

loop_
_atom_site_label
_atom_site_type_symbol
_atom_site_fract_x
_atom_site_fract_y
_atom_site_fract_z
_atom_site_U_iso_or_equiv
_atom_site_adp_type
_atom_site_occupancy
_atom_site_symmetry_multiplicity
_atom_site_calc_flag
_atom_site_refinement_flags
C1 C 0.1779(3) 0.7834(3) 0.34900(19) 0.0281(6) Uani 1 1 d .
H1 H 0.2164 0.7419 0.4093 0.034 Uiso 1 1 calc R
C2 C 0.2074(3) 0.7003(3) 0.2664(2) 0.0298(6) Uani 1 1 d .
H2 H 0.2691 0.6036 0.2704 0.036 Uiso 1 1 calc R
C3 C 0.1452(4) 0.7611(4) 0.17804(19) 0.0326(7) Uani 1 1 d .
H3 H 0.1638 0.7053 0.1218 0.039 Uiso 1 1 calc R
C4 C 0.0545(4) 0.9062(3) 0.1731(2) 0.0327(6) Uani 1 1 d .
H4 H 0.0098 0.9476 0.1136 0.039 Uiso 1 1 calc R
C5 C 0.0320(3) 0.9870(3) 0.2567(2) 0.0305(6) Uani 1 1 d .
H5 H -0.0261 1.0858 0.2547 0.037 Uiso 1 1 calc R
C6 C 0.4025(3) 0.1281(3) 0.09086(17) 0.0191(5) Uani 1 1 d .
C7 C 0.4645(3) 0.0531(3) 0.17478(17) 0.0221(5) Uani 1 1 d .
H7 H 0.4351 0.0923 0.2328 0.026 Uiso 1 1 calc R
C8 C 0.5724(3) -0.0830(3) 0.17378(18) 0.0239(6) Uani 1 1 d .
H8 H 0.6142 -0.1327 0.2312 0.029 Uiso 1 1 calc R
C9 C 0.3838(3) 0.1424(3) -0.08871(18) 0.0216(5) Uani 1 1 d .
H9 H 0.3127 0.2326 -0.0891 0.026 Uiso 1 1 calc R
C10 C 0.4453(3) 0.0686(3) 0.00001(17) 0.0186(5) Uani 1 1 d .
C11 C 0.3868(3) 0.2014(3) 0.47959(16) 0.0176(5) Uani 1 1 d .
C12 C 0.4879(3) 0.2799(3) 0.42489(17) 0.0207(5) Uani 1 1 d .
H12 H 0.4607 0.3848 0.4037 0.025 Uiso 1 1 calc R
C13 C 0.6333(3) 0.2017(3) 0.40062(17) 0.0229(5) Uani 1 1 d .
H13 H 0.7037 0.2573 0.3654 0.027 Uiso 1 1 calc R
C14 C 0.6722(3) 0.0466(3) 0.42783(16) 0.0193(5) Uani 1 1 d .
H14 H 0.7654 -0.0045 0.4080 0.023 Uiso 1 1 calc R
C15 C 0.4270(3) 0.0396(3) 0.51366(16) 0.0159(5) Uani 1 1 d .
C16 C 0.2028(3) 0.5680(3) 0.80732(17) 0.0189(5) Uani 1 1 d .
N1 N 0.0933(3) 0.9243(3) 0.34136(16) 0.0287(5) Uani 1 1 d .
H1A H 0.0776 0.9769 0.3933 0.034 Uiso 1 1 calc R
N2 N 0.0707(3) 0.5897(3) 0.73890(14) 0.0236(5) Uani 1 1 d .
H2A H 0.0750 0.5579 0.6803 0.028 Uiso 1 1 calc R
H2B H -0.0194 0.6356 0.7531 0.028 Uiso 1 1 calc R
N3 N 0.3420(3) 0.4971(2) 0.78530(15) 0.0228(5) Uani 1 1 d .
H3A H 0.3462 0.4654 0.7267 0.027 Uiso 1 1 calc R
H3B H 0.4278 0.4829 0.8297 0.027 Uiso 1 1 calc R
N4 N 0.1993(3) 0.6216(3) 0.89737(15) 0.0271(5) Uani 1 1 d .
H4A H 0.1110 0.6707 0.9116 0.033 Uiso 1 1 calc R
H4B H 0.2855 0.6071 0.9415 0.033 Uiso 1 1 calc R
O1 O 0.2475(2) 0.3183(2) 0.19896(12) 0.0246(4) Uani 1 1 d .
O2 O 0.3605(2) 0.4409(2) 0.06721(12) 0.0229(4) Uani 1 1 d .
O3 O 0.1085(2) 0.2627(2) 0.03414(12) 0.0262(4) Uani 1 1 d .
O4 O 0.2197(2) 0.3329(2) 0.60745(12) 0.0273(4) Uani 1 1 d .
O5 O 0.0584(2) 0.1830(2) 0.47005(12) 0.0229(4) Uani 1 1 d .
O6 O 0.1855(2) 0.4497(2) 0.44832(13) 0.0271(4) Uani 1 1 d .
S1 S 0.26841(8) 0.30038(7) 0.09800(4) 0.01928(16) Uani 1 1 d .
S2 S 0.19740(7) 0.30217(7) 0.50285(4) 0.01853(16) Uani 1 1 d .

loop_
_atom_site_aniso_label
_atom_site_aniso_U_11
_atom_site_aniso_U_22
_atom_site_aniso_U_33
_atom_site_aniso_U_23
_atom_site_aniso_U_13
_atom_site_aniso_U_12
C1 0.0294(15) 0.0275(15) 0.0265(14) -0.0006(11) 0.0029(11) -0.0023(12)
C2 0.0299(15) 0.0216(14) 0.0381(16) -0.0052(11) 0.0069(12) 0.0030(11)
C3 0.0362(16) 0.0390(17) 0.0241(14) -0.0094(12) 0.0119(12) -0.0025(13)
C4 0.0343(16) 0.0353(16) 0.0287(15) 0.0063(12) 0.0048(12) -0.0041(13)
C5 0.0251(14) 0.0226(14) 0.0433(17) -0.0019(12) 0.0046(12) 0.0024(11)
C6 0.0159(12) 0.0222(13) 0.0197(12) -0.0033(10) 0.0053(10) 0.0028(10)
C7 0.0222(13) 0.0262(14) 0.0187(12) -0.0031(10) 0.0066(10) 0.0050(10)
C8 0.0291(14) 0.0253(13) 0.0180(12) 0.0009(10) 0.0051(10) 0.0066(11)
C9 0.0217(13) 0.0207(13) 0.0230(13) -0.0002(10) 0.0052(10) 0.0080(10)
C10 0.0164(12) 0.0221(13) 0.0179(12) -0.0039(9) 0.0049(9) 0.0008(10)
C11 0.0155(12) 0.0207(12) 0.0160(11) -0.0011(9) 0.0014(9) 0.0020(9)
C12 0.0216(13) 0.0188(12) 0.0218(12) 0.0026(9) 0.0030(10) 0.0022(10)
C13 0.0195(13) 0.0287(14) 0.0221(13) 0.0043(10) 0.0079(10) 0.0000(10)
C14 0.0159(12) 0.0251(13) 0.0180(12) -0.0004(10) 0.0061(9) 0.0025(10)
C15 0.0149(11) 0.0197(12) 0.0128(11) -0.0031(9) 0.0017(9) 0.0003(9)
C16 0.0207(13) 0.0169(12) 0.0200(12) 0.0005(9) 0.0055(10) -0.0002(10)
N1 0.0233(12) 0.0336(13) 0.0299(12) -0.0131(10) 0.0095(10) -0.0008(10)
N2 0.0192(11) 0.0335(12) 0.0188(10) 0.0003(9) 0.0047(9) 0.0057(9)
N3 0.0200(11) 0.0293(12) 0.0193(10) -0.0028(9) 0.0040(8) 0.0051(9)
N4 0.0224(12) 0.0394(13) 0.0188(11) -0.0046(9) 0.0016(9) 0.0097(10)
O1 0.0278(10) 0.0285(10) 0.0188(9) -0.0044(7) 0.0084(7) 0.0090(8)
O2 0.0245(10) 0.0205(9) 0.0237(9) -0.0010(7) 0.0041(7) 0.0028(7)
O3 0.0178(9) 0.0332(10) 0.0268(10) -0.0095(8) 0.0034(7) 0.0047(8)
O4 0.0289(10) 0.0360(11) 0.0167(9) -0.0095(7) 0.0051(7) 0.0066(8)
O5 0.0162(9) 0.0241(9) 0.0282(10) -0.0070(7) 0.0040(7) 0.0023(7)
O6 0.0273(10) 0.0232(10) 0.0313(10) 0.0024(8) 0.0057(8) 0.0075(8)
S1 0.0178(3) 0.0210(3) 0.0192(3) -0.0047(2) 0.0045(2) 0.0049(2)
S2 0.0177(3) 0.0196(3) 0.0182(3) -0.0041(2) 0.0036(2) 0.0043(2)

loop_
_atom_type_symbol
_atom_type_description
_atom_type_scat_dispersion_real
_atom_type_scat_dispersion_imag
_atom_type_scat_source
C C 0.0033 0.0016 'International Tables Vol C Tables 4.2.6.8 and 6.1.1.4'
H H 0.0000 0.0000 'International Tables Vol C Tables 4.2.6.8 and 6.1.1.4'
N N 0.0061 0.0033 'International Tables Vol C Tables 4.2.6.8 and 6.1.1.4'
O O 0.0106 0.0060 'International Tables Vol C Tables 4.2.6.8 and 6.1.1.4'
S S 0.1246 0.1234 'International Tables Vol C Tables 4.2.6.8 and 6.1.1.4'

loop_
_geom_angle_atom_site_label_1
_geom_angle_atom_site_label_2
_geom_angle_atom_site_label_3
_geom_angle
_geom_angle_site_symmetry_1
_geom_angle_site_symmetry_3
N1 C1 C2 119.0(2) . .
N1 C1 H1 120.5 . .
C2 C1 H1 120.5 . .
C3 C2 C1 119.6(3) . .
C3 C2 H2 120.2 . .
C1 C2 H2 120.2 . .
C2 C3 C4 119.7(3) . .
C2 C3 H3 120.2 . .
C4 C3 H3 120.2 . .
C5 C4 C3 118.9(3) . .
C5 C4 H4 120.5 . .
C3 C4 H4 120.5 . .
N1 C5 C4 119.9(3) . .
N1 C5 H5 120.0 . .
C4 C5 H5 120.0 . .
C7 C6 C10 120.7(2) . .
C7 C6 S1 117.88(18) . .
C10 C6 S1 121.39(18) . .
C6 C7 C8 120.5(2) . .
C6 C7 H7 119.8 . .
C8 C7 H7 119.8 . .
C9 C8 C7 120.4(2) 2_655 .
C9 C8 H8 119.8 2_655 .
C7 C8 H8 119.8 . .
C8 C9 C10 121.1(2) 2_655 .
C8 C9 H9 119.5 2_655 .
C10 C9 H9 119.5 . .
C10 C10 C9 119.1(3) 2_655 .
C10 C10 C6 118.3(3) 2_655 .
C9 C10 C6 122.6(2) . .
C12 C11 C15 121.0(2) . .
C12 C11 S2 118.05(19) . .
C15 C11 S2 120.94(18) . .
C11 C12 C13 120.0(2) . .
C11 C12 H12 120.0 . .
C13 C12 H12 120.0 . .
C14 C13 C12 121.0(2) . .
C14 C13 H13 119.5 . .
C12 C13 H13 119.5 . .
C13 C14 C15 121.2(2) . 2_656
C13 C14 H14 119.4 . .
C15 C14 H14 119.4 2_656 .
C14 C15 C11 123.3(2) 2_656 .
C14 C15 C15 118.5(3) 2_656 2_656
C11 C15 C15 118.3(3) . 2_656
N2 C16 N3 119.9(2) . .
N2 C16 N4 120.4(2) . .
N3 C16 N4 119.6(2) . .
C1 N1 C5 122.9(2) . .
C1 N1 H1A 118.6 . .
C5 N1 H1A 118.6 . .
C16 N2 H2A 120.0 . .
C16 N2 H2B 120.0 . .
H2A N2 H2B 120.0 . .
C16 N3 H3A 120.0 . .
C16 N3 H3B 120.0 . .
H3A N3 H3B 120.0 . .
C16 N4 H4A 120.0 . .
C16 N4 H4B 120.0 . .
H4A N4 H4B 120.0 . .
O3 S1 O1 112.60(11) . .
O3 S1 O2 112.84(11) . .
O1 S1 O2 112.10(10) . .
O3 S1 C6 107.27(11) . .
O1 S1 C6 105.69(11) . .
O2 S1 C6 105.71(12) . .
O6 S2 O4 114.00(11) . .
O6 S2 O5 113.42(11) . .
O4 S2 O5 111.27(11) . .
O6 S2 C11 106.18(11) . .
O4 S2 C11 105.89(11) . .
O5 S2 C11 105.24(11) . .

loop_
_geom_bond_atom_site_label_1
_geom_bond_atom_site_label_2
_geom_bond_distance
_geom_bond_site_symmetry_2
C1 N1 1.333(3) .
C1 C2 1.375(4) .
C1 H1 0.9300 .
C2 C3 1.372(4) .
C2 H2 0.9300 .
C3 C4 1.387(4) .
C3 H3 0.9300 .
C4 C5 1.363(4) .
C4 H4 0.9300 .
C5 N1 1.333(4) .
C5 H5 0.9300 .
C6 C7 1.370(3) .
C6 C10 1.441(3) .
C6 S1 1.779(3) .
C7 C8 1.408(3) .
C7 H7 0.9300 .
C8 C9 1.370(3) 2_655
C8 H8 0.9300 .
C9 C8 1.370(3) 2_655
C9 C10 1.421(3) .
C9 H9 0.9300 .
C10 C10 1.423(5) 2_655
C11 C12 1.369(3) .
C11 C15 1.438(3) .
C11 S2 1.793(3) .
C12 C13 1.410(3) .
C12 H12 0.9300 .
C13 C14 1.355(3) .
C13 H13 0.9300 .
C14 C15 1.426(3) 2_656
C14 H14 0.9300 .
C15 C14 1.426(3) 2_656
C15 C15 1.433(4) 2_656
C16 N2 1.324(3) .
C16 N3 1.329(3) .
C16 N4 1.327(3) .
N1 H1A 0.8600 .
N2 H2A 0.8600 .
N2 H2B 0.8600 .
N3 H3A 0.8600 .
N3 H3B 0.8600 .
N4 H4A 0.8600 .
N4 H4B 0.8600 .
O1 S1 1.457(2) .
O2 S1 1.4681(19) .
O3 S1 1.4585(19) .
O4 S2 1.463(2) .
O5 S2 1.4696(19) .
O6 S2 1.4426(19) .

loop_
_geom_hbond_atom_site_label_D
_geom_hbond_atom_site_label_H
_geom_hbond_atom_site_label_A
_geom_hbond_distance_DH
_geom_hbond_distance_HA
_geom_hbond_distance_DA
_geom_hbond_angle_DHA
_geom_hbond_site_symmetry_A
N2 H2A O4 0.86 2.45 3.105(3) 133.5 .
N3 H3A O4 0.86 2.07 2.815(3) 144.4 .
N1 H1A O5 0.86 1.98 2.768(3) 152.1 1_565
N2 H2A O6 0.86 2.52 3.064(3) 121.8 2_566
N2 H2B O1 0.86 2.07 2.906(3) 164.0 2_566
N3 H3B O2 0.86 2.11 2.913(3) 155.1 2_666
N3 H3B S1 0.86 3.00 3.620(3) 130.9 2_666
N4 H4A O3 0.86 2.08 2.926(3) 165.5 2_566
N4 H4A S1 0.86 3.02 3.796(4) 152.0 2_566
N4 H4B O2 0.86 2.27 2.968(3) 138.3 1_556
